data_7710315
loop_
_publ_author_name
'Bhar, Kishalay'
'Guo, Wenbin'
'Gonidec, Mathieu'
'Nikhil Raj M, Venkata'
'Bhatt, Surabhi'
'Perdih, Franc'
'Guionneau, Philippe'
'Chastanet, Guillaume'
'Sharma, Anuj K.'

_publ_section_title
;
 High temperature spin crossover behaviour of mononuclear
 bis-(thiocyanato)iron(II) complexes with judiciously designed bidentate
 N-donor Schiff bases with varying substituents.
;
_journal_issue 24
_journal_name_full 'Dalton transactions (Cambridge, England : 2003)'
_journal_page_first 9302
_journal_page_last 9313
_journal_paper_doi 10.1039/d2dt00416j
_journal_volume 51
_journal_year 2022
_chemical_formula_moiety 'C38 H26 Br2 Fe N6 S2'
_chemical_formula_sum 'C38 H26 Br2 Fe N6 S2'
_chemical_formula_weight 846.44
_space_group_crystal_system tetragonal
_space_group_IT_number 92
_space_group_name_Hall 'P 4abw 2nw'
_space_group_name_H-M_alt 'P 41 21 2'
_atom_sites_solution_hydrogens geom
_atom_sites_solution_primary direct
_audit_creation_date 2019-07-18
_audit_creation_method
;
Olex2 1.2
(compiled 2017.08.10 svn.r3458 for OlexSys, GUI svn.r5381)
;
_audit_update_record
;
2020-01-23 deposited with the CCDC.	2022-05-24 downloaded from the CCDC.
;
_cell_angle_alpha 90
_cell_angle_beta 90
_cell_angle_gamma 90
_cell_formula_units_Z 4
_cell_length_a 17.834(4)
_cell_length_b 17.834(4)
_cell_length_c 12.571(3)
_cell_measurement_reflns_used 9927
_cell_measurement_temperature 450(2)
_cell_measurement_theta_max 25.49
_cell_measurement_theta_min 2.28
_cell_volume 3998.2(16)
_computing_cell_refinement 'SAINT v8.34A (Bruker, 2013)'
_computing_data_reduction 'SAINT v8.34A (Bruker, 2013)'
_computing_molecular_graphics 'Olex2 (Dolomanov et al., 2009)'
_computing_publication_material 'Olex2 (Dolomanov et al., 2009)'
_computing_structure_refinement 'ShelXL (Sheldrick, 2015)'
_computing_structure_solution 'ShelXS (Sheldrick, 2008)'
_diffrn_ambient_temperature 450.15
_diffrn_measured_fraction_theta_full 0.999
_diffrn_measured_fraction_theta_max 0.999
_diffrn_measurement_device_type 'Bruker APEX-II CCD'
_diffrn_measurement_method '\f and \w scans'
_diffrn_radiation_type MoK\a
_diffrn_radiation_wavelength 0.71073
_diffrn_reflns_av_R_equivalents 0.0937
_diffrn_reflns_av_unetI/netI 0.1269
_diffrn_reflns_Laue_measured_fraction_full 0.999
_diffrn_reflns_Laue_measured_fraction_max 0.999
_diffrn_reflns_limit_h_max 21
_diffrn_reflns_limit_h_min -21
_diffrn_reflns_limit_k_max 21
_diffrn_reflns_limit_k_min -21
_diffrn_reflns_limit_l_max 15
_diffrn_reflns_limit_l_min -15
_diffrn_reflns_number 74162
_diffrn_reflns_point_group_measured_fraction_full 0.999
_diffrn_reflns_point_group_measured_fraction_max 0.999
_diffrn_reflns_theta_full 25.242
_diffrn_reflns_theta_max 25.501
_diffrn_reflns_theta_min 1.982
_diffrn_standards_number 0
_exptl_absorpt_coefficient_mu 2.514
_exptl_absorpt_correction_T_max 0.7452
_exptl_absorpt_correction_T_min 0.5139
_exptl_absorpt_correction_type multi-scan
_exptl_absorpt_process_details
;
SADABS-2012/1 (Bruker,2012) was used for absorption correction.
wR2(int) was 0.1271 before and 0.0701 after correction.
The Ratio of minimum to maximum transmission is 0.6896.
The \l/2 correction factor is 0.0015.
;
_exptl_crystal_colour black
_exptl_crystal_density_diffrn 1.406
_exptl_crystal_description block
_exptl_crystal_F_000 1696
_exptl_crystal_size_max 0.24
_exptl_crystal_size_mid 0.1
_exptl_crystal_size_min 0.06
_exptl_transmission_factor_max 0.7452
_exptl_transmission_factor_min 0.5139
_refine_diff_density_max 0.613
_refine_diff_density_min -0.299
_refine_diff_density_rms 0.046
_refine_ls_abs_structure_details
;
 Flack x determined using 411 quotients [(I+)-(I-)]/[(I+)+(I-)]
 (Parsons, Flack and Wagner, Acta Cryst. B69 (2013) 249-259).
;
_refine_ls_abs_structure_Flack 0.032(5)
_refine_ls_extinction_method none
_refine_ls_goodness_of_fit_ref 1.103
_refine_ls_hydrogen_treatment constr
_refine_ls_matrix_type full
_refine_ls_number_parameters 223
_refine_ls_number_reflns 74162
_refine_ls_number_restraints 0
_refine_ls_restrained_S_all 1.103
_refine_ls_R_factor_all 0.1943
_refine_ls_R_factor_gt 0.0892
_refine_ls_shift/su_max 0.000
_refine_ls_shift/su_mean 0.000
_refine_ls_structure_factor_coef Fsqd
_refine_ls_weighting_details 'w=1/[\s^2^(Fo^2^)+3.4387P] where P=(Fo^2^+2Fc^2^)/3'
_refine_ls_weighting_scheme calc
_refine_ls_wR_factor_gt 0.1176
_refine_ls_wR_factor_ref 0.1414
_reflns_Friedel_coverage 0.722
_reflns_Friedel_fraction_full 1.000
_reflns_Friedel_fraction_max 0.999
_reflns_number_gt 36157
_reflns_number_total 74162
_reflns_threshold_expression 'I > 2\s(I)'
_cod_data_source_file d2dt00416j2.cif
_cod_data_source_block 327450_0ma
_cod_depositor_comments 'Adding full bibliography for 7710305--7710325.cif.'
_cod_original_cell_volume 3998(2)
_cod_database_code 7710315
_shelx_shelxl_version_number 2014/7
_shelx_space_group_comment
;
The symmetry employed for this shelxl refinement is uniquely defined
by the following loop, which should always be used as a source of
symmetry information in preference to the above space-group names.
They are only intended as comments.
;
_shelx_estimated_absorpt_t_max 0.864
_shelx_estimated_absorpt_t_min 0.584
_olex2_refinement_description
;
1. Twinned data refinement
 Scales: 1
 0
2. Fixed Uiso
 At 1.2 times of:
  All C(H) groups
3.a Aromatic/amide H refined with riding coordinates:
 C1(H1), C4(H4), C2(H2), C9(H9), C3(H3), C11(H11), C8(H8), C14(H14), C15(H15),
 C18(H18), C17(H17), C10(H10), C12(H12)
;
_olex2_submission_special_instructions 'No special instructions were received'

loop_
_space_group_symop_operation_xyz
'x, y, z'
'-y+1/2, x+1/2, z+1/4'
'-x, -y, z+1/2'
'y+1/2, -x+1/2, z+3/4'
'x+1/2, -y+1/2, -z+3/4'
'y, x, -z'
'-x+1/2, y+1/2, -z+1/4'
'-y, -x, -z+1/2'

loop_
_atom_site_label
_atom_site_type_symbol
_atom_site_fract_x
_atom_site_fract_y
_atom_site_fract_z
_atom_site_U_iso_or_equiv
_atom_site_adp_type
_atom_site_occupancy
_atom_site_site_symmetry_order
_atom_site_calc_flag
_atom_site_refinement_flags_posn
_atom_site_refinement_flags_adp
_atom_site_refinement_flags_occupancy
_atom_site_disorder_assembly
_atom_site_disorder_group
Br1 Br 0.35789(15) 0.15211(13) 0.93469(14) 0.1995(13) Uani 1 1 d . . . . .
Fe1 Fe 0.41520(10) 0.41520(10) 0.5000 0.0851(10) Uani 1 2 d S T P . .
S1 S 0.3929(3) 0.6764(3) 0.4260(6) 0.210(3) Uani 1 1 d . . . . .
N2 N 0.4103(5) 0.2916(6) 0.5033(12) 0.074(3) Uani 1 1 d . . . . .
N1 N 0.4232(6) 0.3811(8) 0.3376(9) 0.081(4) Uani 1 1 d . . . . .
N3 N 0.4105(9) 0.5272(7) 0.4664(12) 0.114(5) Uani 1 1 d . . . . .
C1 C 0.4287(7) 0.4266(8) 0.2551(15) 0.104(5) Uani 1 1 d . . . . .
H1 H 0.4275 0.4781 0.2671 0.125 Uiso 1 1 calc R . . . .
C19 C 0.4024(9) 0.5862(10) 0.4512(13) 0.097(5) Uani 1 1 d . . . . .
C4 C 0.4316(9) 0.2790(8) 0.2163(14) 0.129(7) Uani 1 1 d . . . . .
H4 H 0.4325 0.2274 0.2060 0.155 Uiso 1 1 calc R . . . .
C2 C 0.4364(10) 0.4011(12) 0.1511(13) 0.147(7) Uani 1 1 d . . . . .
H2 H 0.4402 0.4353 0.0954 0.177 Uiso 1 1 calc R . . . .
C9 C 0.3636(15) 0.0582(19) 0.3411(17) 0.135(8) Uani 1 1 d . . . . .
H9 H 0.3235 0.0332 0.3100 0.162 Uiso 1 1 calc R . . . .
C3 C 0.4382(12) 0.3271(12) 0.1309(14) 0.170(9) Uani 1 1 d . . . . .
H3 H 0.4436 0.3090 0.0619 0.204 Uiso 1 1 calc R . . . .
C16 C 0.3755(15) 0.1911(8) 0.7989(12) 0.108(6) Uani 1 1 d . . . . .
C11 C 0.4823(16) 0.0580(19) 0.4175(17) 0.143(9) Uani 1 1 d . . . . .
H11 H 0.5245 0.0310 0.4381 0.171 Uiso 1 1 calc R . . . .
C8 C 0.3619(13) 0.1381(15) 0.3548(14) 0.114(5) Uani 1 1 d . . . . .
H8 H 0.3204 0.1650 0.3311 0.136 Uiso 1 1 calc R . . . .
C7 C 0.4190(16) 0.1746(11) 0.4010(13) 0.086(5) Uani 1 1 d . . . . .
C14 C 0.3316(11) 0.2226(9) 0.6254(15) 0.099(5) Uani 1 1 d . . . . .
H14 H 0.2934 0.2229 0.5750 0.118 Uiso 1 1 calc R . . . .
C13 C 0.4002(12) 0.2512(8) 0.5993(13) 0.076(4) Uani 1 1 d . . . . .
C6 C 0.4169(7) 0.2582(10) 0.4139(14) 0.075(4) Uani 1 1 d . . . . .
C15 C 0.3176(9) 0.1932(8) 0.7255(17) 0.105(5) Uani 1 1 d . . . . .
H15 H 0.2702 0.1752 0.7431 0.126 Uiso 1 1 calc R . . . .
C18 C 0.4559(9) 0.2490(8) 0.6741(16) 0.104(5) Uani 1 1 d . . . . .
H18 H 0.5028 0.2686 0.6577 0.125 Uiso 1 1 calc R . . . .
C17 C 0.4438(12) 0.2183(10) 0.7730(15) 0.119(6) Uani 1 1 d . . . . .
H17 H 0.4827 0.2163 0.8221 0.143 Uiso 1 1 calc R . . . .
C10 C 0.422(2) 0.0220(14) 0.373(2) 0.138(10) Uani 1 1 d . . . . .
H10 H 0.4233 -0.0299 0.3654 0.165 Uiso 1 1 calc R . . . .
C12 C 0.4795(13) 0.1358(17) 0.4315(12) 0.105(6) Uani 1 1 d . . . . .
H12 H 0.5199 0.1607 0.4620 0.126 Uiso 1 1 calc R . . . .
C5 C 0.4236(7) 0.3084(11) 0.3177(13) 0.080(4) Uani 1 1 d . . . . .

loop_
_atom_site_aniso_label
_atom_site_aniso_U_11
_atom_site_aniso_U_22
_atom_site_aniso_U_33
_atom_site_aniso_U_23
_atom_site_aniso_U_13
_atom_site_aniso_U_12
Br1 0.277(3) 0.220(2) 0.1019(13) 0.0599(16) -0.0167(17) -0.066(2)
Fe1 0.0901(14) 0.0901(14) 0.0750(19) -0.0090(13) 0.0090(13) -0.0113(19)
S1 0.181(6) 0.131(5) 0.318(8) 0.030(5) 0.005(5) 0.015(4)
N2 0.078(8) 0.074(8) 0.069(8) -0.006(9) -0.004(8) -0.004(6)
N1 0.097(9) 0.060(10) 0.087(10) 0.000(8) 0.018(7) -0.013(8)
N3 0.123(11) 0.087(12) 0.133(12) 0.002(11) 0.006(9) -0.004(12)
C1 0.144(14) 0.071(12) 0.096(12) 0.014(12) 0.028(12) -0.007(9)
C19 0.079(12) 0.092(15) 0.120(12) 0.002(14) 0.002(9) -0.014(14)
C4 0.229(19) 0.076(13) 0.081(13) -0.010(11) 0.052(13) 0.000(12)
C2 0.24(2) 0.128(18) 0.070(13) 0.017(13) 0.041(13) -0.009(17)
C9 0.13(2) 0.13(3) 0.144(18) -0.013(18) 0.021(17) -0.052(18)
C3 0.33(3) 0.084(14) 0.095(15) 0.004(14) 0.079(16) 0.012(17)
C16 0.148(19) 0.098(14) 0.078(13) 0.032(10) 0.006(14) -0.009(13)
C11 0.20(3) 0.11(2) 0.119(17) 0.015(14) -0.004(17) 0.05(2)
C8 0.106(18) 0.09(2) 0.144(15) -0.015(13) 0.008(14) -0.003(15)
C7 0.095(16) 0.087(18) 0.076(12) -0.009(12) 0.016(11) -0.01(2)
C14 0.100(16) 0.103(13) 0.093(14) 0.024(10) -0.002(11) -0.004(11)
C13 0.089(15) 0.070(11) 0.068(13) 0.006(9) 0.000(12) 0.006(11)
C6 0.065(10) 0.076(14) 0.083(14) -0.007(11) 0.010(9) -0.009(10)
C15 0.098(15) 0.109(13) 0.107(14) 0.037(12) 0.010(13) -0.007(10)
C18 0.096(14) 0.124(14) 0.091(14) 0.013(12) -0.002(13) -0.022(10)
C17 0.138(19) 0.135(16) 0.085(16) 0.035(11) -0.028(13) -0.026(13)
C10 0.20(3) 0.09(2) 0.13(2) -0.008(15) 0.03(2) 0.00(2)
C12 0.105(18) 0.10(2) 0.106(13) -0.005(14) -0.010(11) 0.016(16)
C5 0.092(12) 0.079(14) 0.070(12) 0.002(12) 0.020(10) -0.009(11)

loop_
_atom_type_symbol
_atom_type_description
_atom_type_scat_dispersion_real
_atom_type_scat_dispersion_imag
_atom_type_scat_source
C C 0.0033 0.0016 'International Tables Vol C Tables 4.2.6.8 and 6.1.1.4'
H H 0.0000 0.0000 'International Tables Vol C Tables 4.2.6.8 and 6.1.1.4'
Br Br -0.2901 2.4595 'International Tables Vol C Tables 4.2.6.8 and 6.1.1.4'
Fe Fe 0.3463 0.8444 'International Tables Vol C Tables 4.2.6.8 and 6.1.1.4'
N N 0.0061 0.0033 'International Tables Vol C Tables 4.2.6.8 and 6.1.1.4'
S S 0.1246 0.1234 'International Tables Vol C Tables 4.2.6.8 and 6.1.1.4'

loop_
_geom_angle_atom_site_label_1
_geom_angle_atom_site_label_2
_geom_angle_atom_site_label_3
_geom_angle
_geom_angle_site_symmetry_1
_geom_angle_site_symmetry_3
_geom_angle_publ_flag
N2 Fe1 N2 85.5(5) . 6_556 ?
N1 Fe1 N2 74.7(5) 6_556 6_556 ?
N1 Fe1 N2 74.7(5) . . ?
N1 Fe1 N2 92.2(5) . 6_556 ?
N1 Fe1 N2 92.2(5) 6_556 . ?
N1 Fe1 N1 162.3(7) . 6_556 ?
N3 Fe1 N2 168.2(6) . . ?
N3 Fe1 N2 168.2(6) 6_556 6_556 ?
N3 Fe1 N2 89.6(5) 6_556 . ?
N3 Fe1 N2 89.6(5) . 6_556 ?
N3 Fe1 N1 96.9(5) . 6_556 ?
N3 Fe1 N1 94.8(6) . . ?
N3 Fe1 N1 96.9(5) 6_556 . ?
N3 Fe1 N1 94.8(6) 6_556 6_556 ?
N3 Fe1 N3 97.1(9) 6_556 . ?
C13 N2 Fe1 121.9(10) . . ?
C6 N2 Fe1 116.5(11) . . ?
C6 N2 C13 121.6(12) . . ?
C1 N1 Fe1 125.5(12) . . ?
C5 N1 Fe1 117.4(11) . . ?
C5 N1 C1 117.1(14) . . ?
C19 N3 Fe1 174.4(19) . . ?
N1 C1 H1 118.5 . . ?
N1 C1 C2 123.0(14) . . ?
C2 C1 H1 118.5 . . ?
N3 C19 S1 178(2) . . ?
C3 C4 H4 120.3 . . ?
C3 C4 C5 119.4(15) . . ?
C5 C4 H4 120.3 . . ?
C1 C2 H2 120.0 . . ?
C3 C2 C1 120.1(17) . . ?
C3 C2 H2 120.0 . . ?
C8 C9 H9 120.7 . . ?
C10 C9 H9 120.7 . . ?
C10 C9 C8 119(3) . . ?
C4 C3 H3 121.3 . . ?
C2 C3 C4 117.4(17) . . ?
C2 C3 H3 121.3 . . ?
C15 C16 Br1 119.5(19) . . ?
C17 C16 Br1 120.3(18) . . ?
C17 C16 C15 120.1(16) . . ?
C10 C11 H11 120.4 . . ?
C10 C11 C12 119(3) . . ?
C12 C11 H11 120.4 . . ?
C9 C8 H8 119.4 . . ?
C7 C8 C9 121(2) . . ?
C7 C8 H8 119.4 . . ?
C8 C7 C6 121(2) . . ?
C12 C7 C8 119.1(18) . . ?
C12 C7 C6 120(3) . . ?
C13 C14 H14 119.3 . . ?
C13 C14 C15 121.4(15) . . ?
C15 C14 H14 119.3 . . ?
C14 C13 N2 120.5(17) . . ?
C14 C13 C18 118.3(15) . . ?
C18 C13 N2 120.5(19) . . ?
N2 C6 C7 124.1(14) . . ?
N2 C6 C5 115.8(15) . . ?
C7 C6 C5 120.1(15) . . ?
C16 C15 C14 118.7(15) . . ?
C16 C15 H15 120.6 . . ?
C14 C15 H15 120.6 . . ?
C13 C18 H18 119.4 . . ?
C13 C18 C17 121.2(15) . . ?
C17 C18 H18 119.4 . . ?
C16 C17 C18 120.2(16) . . ?
C16 C17 H17 119.9 . . ?
C18 C17 H17 119.9 . . ?
C9 C10 C11 122(3) . . ?
C9 C10 H10 119.2 . . ?
C11 C10 H10 119.2 . . ?
C11 C12 H12 119.9 . . ?
C7 C12 C11 120(2) . . ?
C7 C12 H12 119.9 . . ?
N1 C5 C4 123.1(15) . . ?
N1 C5 C6 115.5(15) . . ?
C4 C5 C6 121.4(17) . . ?

loop_
_geom_bond_atom_site_label_1
_geom_bond_atom_site_label_2
_geom_bond_distance
_geom_bond_site_symmetry_2
_geom_bond_publ_flag
Br1 C16 1.870(15) . ?
Fe1 N2 2.206(10) 6_556 ?
Fe1 N2 2.206(10) . ?
Fe1 N1 2.135(11) . ?
Fe1 N1 2.135(11) 6_556 ?
Fe1 N3 2.044(12) . ?
Fe1 N3 2.044(12) 6_556 ?
S1 C19 1.648(16) . ?
N2 C13 1.418(16) . ?
N2 C6 1.277(13) . ?
N1 C1 1.320(14) . ?
N1 C5 1.320(13) . ?
N3 C19 1.079(14) . ?
C1 H1 0.9300 . ?
C1 C2 1.391(17) . ?
C4 H4 0.9300 . ?
C4 C3 1.379(17) . ?
C4 C5 1.386(17) . ?
C2 H2 0.9300 . ?
C2 C3 1.344(18) . ?
C9 H9 0.9300 . ?
C9 C8 1.43(2) . ?
C9 C10 1.29(2) . ?
C3 H3 0.9300 . ?
C16 C15 1.385(18) . ?
C16 C17 1.352(17) . ?
C11 H11 0.9300 . ?
C11 C10 1.37(2) . ?
C11 C12 1.40(2) . ?
C8 H8 0.9300 . ?
C8 C7 1.341(19) . ?
C7 C6 1.502(18) . ?
C7 C12 1.338(18) . ?
C14 H14 0.9300 . ?
C14 C13 1.367(16) . ?
C14 C15 1.386(17) . ?
C13 C18 1.367(17) . ?
C6 C5 1.509(17) . ?
C15 H15 0.9300 . ?
C18 H18 0.9300 . ?
C18 C17 1.375(17) . ?
C17 H17 0.9300 . ?
C10 H10 0.9300 . ?
C12 H12 0.9300 . ?

loop_
_geom_torsion_atom_site_label_1
_geom_torsion_atom_site_label_2
_geom_torsion_atom_site_label_3
_geom_torsion_atom_site_label_4
_geom_torsion
_geom_torsion_site_symmetry_1
_geom_torsion_site_symmetry_2
_geom_torsion_site_symmetry_3
_geom_torsion_site_symmetry_4
_geom_torsion_publ_flag
Br1 C16 C15 C14 179.7(11) . . . . ?
Br1 C16 C17 C18 -178.0(12) . . . . ?
Fe1 N2 C13 C14 101.4(15) . . . . ?
Fe1 N2 C13 C18 -69.6(16) . . . . ?
Fe1 N2 C6 C7 176.7(15) . . . . ?
Fe1 N2 C6 C5 -2.7(16) . . . . ?
Fe1 N1 C1 C2 177.8(12) . . . . ?
Fe1 N1 C5 C4 -177.3(12) . . . . ?
Fe1 N1 C5 C6 0.9(17) . . . . ?
N2 C13 C18 C17 171.7(14) . . . . ?
N2 C6 C5 N1 1.2(19) . . . . ?
N2 C6 C5 C4 179.5(14) . . . . ?
N1 C1 C2 C3 0(3) . . . . ?
C1 N1 C5 C4 2(2) . . . . ?
C1 N1 C5 C6 -179.8(12) . . . . ?
C1 C2 C3 C4 1(3) . . . . ?
C9 C8 C7 C6 179.4(15) . . . . ?
C9 C8 C7 C12 2(2) . . . . ?
C3 C4 C5 N1 -1(3) . . . . ?
C3 C4 C5 C6 -179.4(16) . . . . ?
C8 C9 C10 C11 -1(4) . . . . ?
C8 C7 C6 N2 110.8(18) . . . . ?
C8 C7 C6 C5 -69.9(19) . . . . ?
C8 C7 C12 C11 -2(3) . . . . ?
C7 C6 C5 N1 -178.2(17) . . . . ?
C7 C6 C5 C4 0(2) . . . . ?
C14 C13 C18 C17 0(2) . . . . ?
C13 N2 C6 C7 -4(2) . . . . ?
C13 N2 C6 C5 177.1(14) . . . . ?
C13 C14 C15 C16 -2(2) . . . . ?
C13 C18 C17 C16 -1(3) . . . . ?
C6 N2 C13 C14 -78.4(18) . . . . ?
C6 N2 C13 C18 110.6(16) . . . . ?
C6 C7 C12 C11 -178.6(15) . . . . ?
C15 C16 C17 C18 1(3) . . . . ?
C15 C14 C13 N2 -170.0(13) . . . . ?
C15 C14 C13 C18 1(2) . . . . ?
C17 C16 C15 C14 1(3) . . . . ?
C10 C9 C8 C7 -1(3) . . . . ?
C10 C11 C12 C7 0(3) . . . . ?
C12 C11 C10 C9 2(4) . . . . ?
C12 C7 C6 N2 -72(2) . . . . ?
C12 C7 C6 C5 107.1(18) . . . . ?
C5 N1 C1 C2 -1(2) . . . . ?
C5 C4 C3 C2 0(3) . . . . ?

loop_
_twin_individual_id
_twin_individual_mass_fraction_refined
1 1
2 0
